data_4304990
loop_
_publ_author_name
'Jin-Cai Wu'
'Shi-Xia Liu'
'Tony D. Keene'
'Antonia Neels'
'Valeriu Mereacre'
'Annie K. Powell'
'Silvio Decurtins'

_publ_section_title
;
Coordination Chemistry of a \p-Extended, Rigid and Redox-Active
Tetrathiafulvalene-Fused Schiff-Base Ligand
;
_journal_name_full 'Inorganic Chemistry'
_journal_page_first 3452
_journal_page_last 3459
_journal_paper_doi 10.1021/ic800138x
_journal_volume 47
_journal_year 2008
_chemical_formula_sum 'C33 H33 N3 Ni O3 S6'
_chemical_formula_weight 770.69
_chemical_name_systematic
; 
 ? 
;
_space_group_IT_number 14
_symmetry_cell_setting monoclinic
_symmetry_space_group_name_Hall '-P 2ybc'
_symmetry_space_group_name_H-M 'P 1 21/c 1'
_atom_sites_solution_hydrogens geom
_atom_sites_solution_primary direct
_atom_sites_solution_secondary difmap
_audit_creation_method SHELXL-97
_cell_angle_alpha 90.00
_cell_angle_beta 96.023(9)
_cell_angle_gamma 90.00
_cell_formula_units_Z 4
_cell_length_a 16.3222(19)
_cell_length_b 18.031(3)
_cell_length_c 11.8822(14)
_cell_measurement_reflns_used 9598
_cell_measurement_temperature 173(2)
_cell_measurement_theta_max 25.19
_cell_measurement_theta_min 1.69
_cell_volume 3477.7(8)
_computing_cell_refinement 'STOE X-AREA'
_computing_data_collection 'STOE X-AREA'
_computing_data_reduction 'STOE X-RED'
_computing_structure_refinement 'SHELXL-97 (Sheldrick, 1997)'
_computing_structure_solution 'SHELXS-97 (Sheldrick, 1990)'
_diffrn_ambient_temperature 173(2)
_diffrn_detector_area_resol_mean 6.67
_diffrn_measured_fraction_theta_full 1.000
_diffrn_measured_fraction_theta_max 1.000
_diffrn_measurement_device_type 'STOE IPDS 2'
_diffrn_measurement_method 'rotation method'
_diffrn_radiation_monochromator graphite
_diffrn_radiation_source 'fine-focus sealed tube'
_diffrn_radiation_type MoK\a
_diffrn_radiation_wavelength 0.71073
_diffrn_reflns_av_R_equivalents 0.2065
_diffrn_reflns_av_sigmaI/netI 0.1395
_diffrn_reflns_limit_h_max 19
_diffrn_reflns_limit_h_min -19
_diffrn_reflns_limit_k_max 21
_diffrn_reflns_limit_k_min -21
_diffrn_reflns_limit_l_max 14
_diffrn_reflns_limit_l_min -12
_diffrn_reflns_number 30882
_diffrn_reflns_theta_full 25.05
_diffrn_reflns_theta_max 25.05
_diffrn_reflns_theta_min 1.69
_exptl_absorpt_coefficient_mu 0.957
_exptl_absorpt_correction_T_max 0.747
_exptl_absorpt_correction_T_min 0.311
_exptl_absorpt_correction_type empirical
_exptl_absorpt_process_details 'DELrefABS, (PLATON03, Speck, 2003)'
_exptl_crystal_colour orange
_exptl_crystal_density_diffrn 1.472
_exptl_crystal_density_method 'not measured'
_exptl_crystal_description needle
_exptl_crystal_F_000 1600
_exptl_crystal_size_max 0.45
_exptl_crystal_size_mid 0.20
_exptl_crystal_size_min 0.10
_refine_diff_density_max 0.351
_refine_diff_density_min -0.720
_refine_diff_density_rms 0.081
_refine_ls_extinction_method none
_refine_ls_goodness_of_fit_ref 0.913
_refine_ls_hydrogen_treatment constr
_refine_ls_matrix_type full
_refine_ls_number_parameters 419
_refine_ls_number_reflns 6159
_refine_ls_number_restraints 0
_refine_ls_restrained_S_all 0.913
_refine_ls_R_factor_all 0.1395
_refine_ls_R_factor_gt 0.0639
_refine_ls_shift/su_max 0.000
_refine_ls_shift/su_mean 0.000
_refine_ls_structure_factor_coef Fsqd
_refine_ls_weighting_details 'calc w=1/[\s^2^(Fo^2^)+(0.0347P)^2^+0.0000P] where P=(Fo^2^+2Fc^2^)/3'
_refine_ls_weighting_scheme calc
_refine_ls_wR_factor_gt 0.1046
_refine_ls_wR_factor_ref 0.1249
_reflns_number_gt 3264
_reflns_number_total 6159
_reflns_threshold_expression >2sigma(I)
_cod_data_source_file ic800138x-file002_2.cif
_cod_data_source_block compound4
_cod_original_sg_symbol_H-M 'P 21/c'
_cod_database_code 4304990

loop_
_symmetry_equiv_pos_as_xyz
'x, y, z'
'-x, y+1/2, -z+1/2'
'-x, -y, -z'
'x, -y-1/2, z-1/2'

loop_
_atom_site_label
_atom_site_type_symbol
_atom_site_fract_x
_atom_site_fract_y
_atom_site_fract_z
_atom_site_U_iso_or_equiv
_atom_site_adp_type
_atom_site_occupancy
_atom_site_symmetry_multiplicity
_atom_site_calc_flag
_atom_site_refinement_flags
_atom_site_disorder_assembly
_atom_site_disorder_group
C1 C 0.1695(4) 0.2604(3) 0.5519(5) 0.0391(15) Uani 1 1 d . . .
C2 C 0.2371(4) 0.2911(3) 0.6219(5) 0.0411(15) Uani 1 1 d . . .
H2A H 0.2492 0.2742 0.6975 0.049 Uiso 1 1 calc R . .
C3 C 0.2847(4) 0.3451(3) 0.5802(6) 0.0468(16) Uani 1 1 d . . .
H3A H 0.3296 0.3650 0.6280 0.056 Uiso 1 1 calc R . .
C4 C 0.2692(4) 0.3715(3) 0.4703(6) 0.0461(16) Uani 1 1 d . . .
H4A H 0.3030 0.4089 0.4428 0.055 Uiso 1 1 calc R . .
C5 C 0.2036(4) 0.3422(3) 0.4018(6) 0.0437(15) Uani 1 1 d . . .
H5A H 0.1919 0.3604 0.3268 0.052 Uiso 1 1 calc R . .
C6 C 0.1534(4) 0.2858(3) 0.4406(5) 0.0380(14) Uani 1 1 d . . .
C7 C 0.0888(4) 0.2562(3) 0.3636(5) 0.0360(14) Uani 1 1 d . . .
H7A H 0.0812 0.2766 0.2896 0.043 Uiso 1 1 calc R . .
C8 C -0.0220(4) 0.1751(3) 0.3038(5) 0.0365(14) Uani 1 1 d . . .
C9 C -0.0343(4) 0.1982(3) 0.1917(5) 0.0393(14) Uani 1 1 d . . .
H9A H -0.0035 0.2385 0.1664 0.047 Uiso 1 1 calc R . .
C10 C -0.0918(4) 0.1621(3) 0.1176(5) 0.0405(15) Uani 1 1 d . . .
C11 C -0.1903(4) 0.1164(3) -0.0558(5) 0.0426(15) Uani 1 1 d . . .
C12 C -0.2410(4) 0.1136(3) -0.1519(6) 0.0448(16) Uani 1 1 d . . .
C13 C -0.3422(4) 0.1640(3) -0.3135(5) 0.0383(14) Uani 1 1 d . . .
C14 C -0.3822(4) 0.1075(3) -0.2700(5) 0.0413(15) Uani 1 1 d . . .
C15 C -0.1356(4) 0.1017(3) 0.1558(5) 0.0400(15) Uani 1 1 d . . .
C16 C -0.1267(4) 0.0799(3) 0.2677(5) 0.0398(15) Uani 1 1 d . . .
H16A H -0.1584 0.0403 0.2931 0.048 Uiso 1 1 calc R . .
C17 C -0.0693(4) 0.1180(3) 0.3429(5) 0.0388(14) Uani 1 1 d . . .
C18 C -0.0911(4) 0.0514(3) 0.5079(5) 0.0411(15) Uani 1 1 d . . .
H18A H -0.1337 0.0264 0.4622 0.049 Uiso 1 1 calc R . .
C19 C -0.0780(4) 0.0308(3) 0.6230(5) 0.0423(15) Uani 1 1 d . . .
C20 C -0.1286(4) -0.0241(3) 0.6647(6) 0.0483(16) Uani 1 1 d . . .
H20A H -0.1706 -0.0465 0.6145 0.058 Uiso 1 1 calc R . .
C21 C -0.1187(4) -0.0456(3) 0.7748(6) 0.0521(18) Uani 1 1 d . . .
H21A H -0.1533 -0.0828 0.8011 0.063 Uiso 1 1 calc R . .
C22 C -0.0567(4) -0.0125(3) 0.8500(6) 0.0494(17) Uani 1 1 d . . .
H22A H -0.0499 -0.0273 0.9271 0.059 Uiso 1 1 calc R . .
C23 C -0.0064(4) 0.0404(3) 0.8127(6) 0.0446(16) Uani 1 1 d . . .
H23A H 0.0348 0.0624 0.8645 0.054 Uiso 1 1 calc R . .
C24 C -0.0146(4) 0.0633(3) 0.6977(5) 0.0391(15) Uani 1 1 d . . .
C25 C -0.3359(5) 0.3075(3) -0.3945(6) 0.0575(19) Uani 1 1 d . . .
H25A H -0.2757 0.2993 -0.3832 0.069 Uiso 1 1 calc R . .
H25B H -0.3475 0.3405 -0.4609 0.069 Uiso 1 1 calc R . .
C26 C -0.3627(5) 0.3470(3) -0.2893(6) 0.066(2) Uani 1 1 d . . .
H26B H -0.3588 0.3116 -0.2253 0.079 Uiso 1 1 calc R . .
H26A H -0.3243 0.3884 -0.2685 0.079 Uiso 1 1 calc R . .
C27 C -0.4496(6) 0.3771(4) -0.3076(8) 0.092(3) Uani 1 1 d . . .
H27A H -0.4879 0.3367 -0.3306 0.137 Uiso 1 1 calc R . .
H27B H -0.4528 0.4150 -0.3670 0.137 Uiso 1 1 calc R . .
H27C H -0.4643 0.3992 -0.2371 0.137 Uiso 1 1 calc R . .
C28 C -0.5262(4) 0.0892(3) -0.1751(6) 0.0523(17) Uani 1 1 d . . .
H28A H -0.5837 0.0709 -0.1835 0.063 Uiso 1 1 calc R . .
H28B H -0.4940 0.0573 -0.1188 0.063 Uiso 1 1 calc R . .
C29 C -0.5249(4) 0.1688(4) -0.1309(6) 0.062(2) Uani 1 1 d . . .
H29B H -0.5412 0.1685 -0.0530 0.074 Uiso 1 1 calc R . .
H29A H -0.4679 0.1879 -0.1271 0.074 Uiso 1 1 calc R . .
C30 C -0.5803(5) 0.2198(4) -0.2014(7) 0.076(2) Uani 1 1 d . . .
H30C H -0.5700 0.2709 -0.1757 0.114 Uiso 1 1 calc R . .
H30B H -0.6378 0.2067 -0.1942 0.114 Uiso 1 1 calc R . .
H30A H -0.5696 0.2154 -0.2807 0.114 Uiso 1 1 calc R . .
C31 C -0.2829(4) -0.0807(3) 0.3735(6) 0.0505(17) Uani 1 1 d . . .
H31A H -0.2700 -0.1315 0.3644 0.061 Uiso 1 1 calc R . .
C32 C -0.3399(5) 0.0143(4) 0.4835(7) 0.071(2) Uani 1 1 d . . .
H32A H -0.3268 0.0446 0.4192 0.107 Uiso 1 1 calc R . .
H32B H -0.3092 0.0329 0.5531 0.107 Uiso 1 1 calc R . .
H32C H -0.3991 0.0172 0.4904 0.107 Uiso 1 1 calc R . .
C33 C -0.3394(5) -0.1171(4) 0.5464(7) 0.081(2) Uani 1 1 d . . .
H33C H -0.3153 -0.1032 0.6225 0.121 Uiso 1 1 calc R . .
H33B H -0.3186 -0.1658 0.5268 0.121 Uiso 1 1 calc R . .
H33A H -0.3996 -0.1191 0.5446 0.121 Uiso 1 1 calc R . .
N1 N 0.0394(3) 0.2029(2) 0.3875(4) 0.0367(12) Uani 1 1 d . . .
N2 N -0.0503(3) 0.1014(2) 0.4592(4) 0.0360(11) Uani 1 1 d . . .
N3 N -0.3170(4) -0.0624(3) 0.4654(5) 0.0536(15) Uani 1 1 d . . .
O1 O 0.1272(2) 0.20723(19) 0.5964(3) 0.0429(10) Uani 1 1 d . . .
O2 O 0.0368(3) 0.11310(19) 0.6672(3) 0.0425(10) Uani 1 1 d . . .
O3 O -0.2665(3) -0.0382(2) 0.2992(4) 0.0605(13) Uani 1 1 d . . .
S1 S -0.11042(11) 0.18219(8) -0.02789(14) 0.0479(4) Uani 1 1 d . . .
S2 S -0.23621(11) 0.17347(8) -0.26834(14) 0.0482(4) Uani 1 1 d . . .
S3 S -0.32221(10) 0.04936(8) -0.17372(14) 0.0458(4) Uani 1 1 d . . .
S4 S -0.19845(11) 0.05214(7) 0.05254(14) 0.0451(4) Uani 1 1 d . . .
S5 S -0.38640(11) 0.21932(8) -0.42562(15) 0.0524(5) Uani 1 1 d . . .
S6 S -0.48430(11) 0.08084(8) -0.30977(15) 0.0481(4) Uani 1 1 d . . .
Ni1 Ni 0.03840(5) 0.15563(4) 0.52629(7) 0.0380(2) Uani 1 1 d . . .

loop_
_atom_site_aniso_label
_atom_site_aniso_U_11
_atom_site_aniso_U_22
_atom_site_aniso_U_33
_atom_site_aniso_U_23
_atom_site_aniso_U_13
_atom_site_aniso_U_12
C1 0.036(4) 0.033(3) 0.051(4) 0.002(3) 0.015(3) 0.008(3)
C2 0.042(4) 0.038(3) 0.043(4) -0.004(3) 0.002(3) 0.000(3)
C3 0.045(4) 0.036(3) 0.061(5) -0.009(3) 0.010(3) 0.000(3)
C4 0.037(4) 0.039(3) 0.063(5) -0.003(3) 0.012(4) 0.000(3)
C5 0.039(4) 0.035(3) 0.058(4) 0.002(3) 0.011(3) 0.002(3)
C6 0.040(4) 0.032(3) 0.043(4) 0.001(3) 0.011(3) 0.003(3)
C7 0.033(4) 0.036(3) 0.038(4) 0.002(3) 0.001(3) 0.003(3)
C8 0.037(4) 0.035(3) 0.037(4) -0.005(3) 0.002(3) -0.008(2)
C9 0.041(4) 0.034(3) 0.042(4) 0.002(3) 0.002(3) -0.007(3)
C10 0.053(4) 0.034(3) 0.036(4) 0.007(3) 0.011(3) 0.000(3)
C11 0.044(4) 0.041(3) 0.045(4) 0.003(3) 0.014(3) -0.002(3)
C12 0.044(4) 0.039(3) 0.053(5) 0.007(3) 0.010(4) 0.002(3)
C13 0.040(4) 0.041(3) 0.035(3) 0.000(3) 0.005(3) 0.005(3)
C14 0.045(4) 0.032(3) 0.047(4) -0.003(3) 0.005(3) 0.002(3)
C15 0.039(4) 0.039(3) 0.041(4) 0.000(3) 0.002(3) -0.005(3)
C16 0.045(4) 0.029(3) 0.047(4) 0.004(3) 0.011(3) -0.004(3)
C17 0.043(4) 0.034(3) 0.040(4) 0.001(3) 0.011(3) -0.001(3)
C18 0.042(4) 0.040(3) 0.043(4) -0.003(3) 0.010(3) -0.005(3)
C19 0.044(4) 0.039(3) 0.045(4) 0.007(3) 0.008(3) -0.003(3)
C20 0.050(4) 0.049(3) 0.047(4) 0.008(3) 0.012(3) -0.003(3)
C21 0.052(5) 0.046(3) 0.061(5) 0.012(3) 0.019(4) -0.001(3)
C22 0.060(5) 0.044(3) 0.046(4) 0.002(3) 0.011(4) 0.004(3)
C23 0.049(4) 0.038(3) 0.047(4) 0.001(3) 0.010(3) -0.001(3)
C24 0.045(4) 0.028(3) 0.046(4) 0.004(3) 0.013(3) 0.005(3)
C25 0.074(5) 0.036(3) 0.064(5) 0.010(3) 0.011(4) -0.011(3)
C26 0.082(6) 0.045(3) 0.073(5) -0.008(4) 0.024(4) -0.012(4)
C27 0.099(8) 0.067(5) 0.110(8) -0.025(5) 0.017(6) 0.008(5)
C28 0.045(4) 0.059(4) 0.053(4) 0.007(3) 0.003(4) -0.004(3)
C29 0.048(5) 0.081(5) 0.058(5) -0.013(4) 0.016(4) 0.000(4)
C30 0.084(6) 0.060(4) 0.087(6) -0.013(4) 0.023(5) 0.007(4)
C31 0.047(4) 0.043(3) 0.062(5) -0.010(4) 0.003(4) -0.001(3)
C32 0.068(5) 0.075(5) 0.073(6) -0.023(4) 0.018(4) 0.017(4)
C33 0.069(6) 0.104(6) 0.069(6) 0.024(5) 0.009(5) -0.013(5)
N1 0.035(3) 0.027(2) 0.049(3) 0.000(2) 0.007(2) -0.001(2)
N2 0.035(3) 0.033(2) 0.041(3) 0.004(2) 0.006(2) 0.000(2)
N3 0.063(4) 0.046(3) 0.054(4) -0.002(3) 0.013(3) -0.001(3)
O1 0.041(3) 0.043(2) 0.045(3) 0.0029(19) 0.004(2) -0.0106(18)
O2 0.053(3) 0.042(2) 0.034(2) 0.0017(18) 0.012(2) -0.0086(19)
O3 0.066(3) 0.056(3) 0.063(3) 0.002(2) 0.020(3) -0.008(2)
S1 0.0508(11) 0.0473(8) 0.0453(10) 0.0046(7) 0.0034(8) -0.0093(7)
S2 0.0478(11) 0.0474(8) 0.0495(11) 0.0070(7) 0.0053(8) -0.0043(7)
S3 0.0477(10) 0.0366(7) 0.0522(11) 0.0023(7) 0.0012(8) -0.0021(7)
S4 0.0507(11) 0.0368(7) 0.0470(10) 0.0031(7) 0.0017(8) -0.0046(7)
S5 0.0616(12) 0.0418(8) 0.0521(11) 0.0061(8) -0.0015(9) -0.0009(8)
S6 0.0458(11) 0.0450(8) 0.0531(11) -0.0047(8) 0.0032(9) -0.0031(7)
Ni1 0.0402(5) 0.0338(3) 0.0411(5) 0.0008(4) 0.0095(4) -0.0014(3)

loop_
_atom_type_symbol
_atom_type_description
_atom_type_scat_dispersion_real
_atom_type_scat_dispersion_imag
_atom_type_scat_source
C C 0.0033 0.0016 'International Tables Vol C Tables 4.2.6.8 and 6.1.1.4'
H H 0.0000 0.0000 'International Tables Vol C Tables 4.2.6.8 and 6.1.1.4'
N N 0.0061 0.0033 'International Tables Vol C Tables 4.2.6.8 and 6.1.1.4'
O O 0.0106 0.0060 'International Tables Vol C Tables 4.2.6.8 and 6.1.1.4'
S S 0.1246 0.1234 'International Tables Vol C Tables 4.2.6.8 and 6.1.1.4'
Ni Ni 0.3393 1.1124 'International Tables Vol C Tables 4.2.6.8 and 6.1.1.4'

loop_
_geom_angle_atom_site_label_1
_geom_angle_atom_site_label_2
_geom_angle_atom_site_label_3
_geom_angle
_geom_angle_site_symmetry_1
_geom_angle_site_symmetry_3
_geom_angle_publ_flag
O1 C1 C6 124.2(6) . . ?
O1 C1 C2 116.9(5) . . ?
C6 C1 C2 118.8(5) . . ?
C3 C2 C1 120.0(6) . . ?
C3 C2 H2A 120.0 . . ?
C1 C2 H2A 120.0 . . ?
C2 C3 C4 122.0(6) . . ?
C2 C3 H3A 119.0 . . ?
C4 C3 H3A 119.0 . . ?
C5 C4 C3 118.5(6) . . ?
C5 C4 H4A 120.8 . . ?
C3 C4 H4A 120.8 . . ?
C4 C5 C6 121.5(6) . . ?
C4 C5 H5A 119.2 . . ?
C6 C5 H5A 119.2 . . ?
C1 C6 C5 119.1(6) . . ?
C1 C6 C7 122.5(5) . . ?
C5 C6 C7 118.4(6) . . ?
N1 C7 C6 124.7(6) . . ?
N1 C7 H7A 117.7 . . ?
C6 C7 H7A 117.7 . . ?
C9 C8 C17 120.7(5) . . ?
C9 C8 N1 125.6(5) . . ?
C17 C8 N1 113.6(5) . . ?
C10 C9 C8 119.3(5) . . ?
C10 C9 H9A 120.3 . . ?
C8 C9 H9A 120.3 . . ?
C9 C10 C15 119.7(5) . . ?
C9 C10 S1 124.4(4) . . ?
C15 C10 S1 115.8(5) . . ?
C12 C11 S4 121.0(5) . . ?
C12 C11 S1 124.3(4) . . ?
S4 C11 S1 114.8(4) . . ?
C11 C12 S3 122.7(5) . . ?
C11 C12 S2 124.9(5) . . ?
S3 C12 S2 112.5(4) . . ?
C14 C13 S5 123.0(5) . . ?
C14 C13 S2 117.3(4) . . ?
S5 C13 S2 119.1(3) . . ?
C13 C14 S6 126.3(5) . . ?
C13 C14 S3 116.0(5) . . ?
S6 C14 S3 117.3(3) . . ?
C16 C15 C10 121.8(5) . . ?
C16 C15 S4 121.5(4) . . ?
C10 C15 S4 116.6(5) . . ?
C15 C16 C17 118.0(5) . . ?
C15 C16 H16A 121.0 . . ?
C17 C16 H16A 121.0 . . ?
C8 C17 C16 120.3(6) . . ?
C8 C17 N2 114.2(5) . . ?
C16 C17 N2 125.5(5) . . ?
N2 C18 C19 125.8(6) . . ?
N2 C18 H18A 117.1 . . ?
C19 C18 H18A 117.1 . . ?
C20 C19 C18 119.3(6) . . ?
C20 C19 C24 119.1(6) . . ?
C18 C19 C24 121.6(5) . . ?
C21 C20 C19 121.6(6) . . ?
C21 C20 H20A 119.2 . . ?
C19 C20 H20A 119.2 . . ?
C20 C21 C22 119.6(6) . . ?
C20 C21 H21A 120.2 . . ?
C22 C21 H21A 120.2 . . ?
C23 C22 C21 120.5(6) . . ?
C23 C22 H22A 119.8 . . ?
C21 C22 H22A 119.8 . . ?
C22 C23 C24 121.1(6) . . ?
C22 C23 H23A 119.4 . . ?
C24 C23 H23A 119.4 . . ?
O2 C24 C19 124.0(6) . . ?
O2 C24 C23 117.9(6) . . ?
C19 C24 C23 118.1(5) . . ?
C26 C25 S5 114.2(5) . . ?
C26 C25 H25A 108.7 . . ?
S5 C25 H25A 108.7 . . ?
C26 C25 H25B 108.7 . . ?
S5 C25 H25B 108.7 . . ?
H25A C25 H25B 107.6 . . ?
C27 C26 C25 113.0(7) . . ?
C27 C26 H26B 109.0 . . ?
C25 C26 H26B 109.0 . . ?
C27 C26 H26A 109.0 . . ?
C25 C26 H26A 109.0 . . ?
H26B C26 H26A 107.8 . . ?
C26 C27 H27A 109.5 . . ?
C26 C27 H27B 109.5 . . ?
H27A C27 H27B 109.5 . . ?
C26 C27 H27C 109.5 . . ?
H27A C27 H27C 109.5 . . ?
H27B C27 H27C 109.5 . . ?
C29 C28 S6 112.9(4) . . ?
C29 C28 H28A 109.0 . . ?
S6 C28 H28A 109.0 . . ?
C29 C28 H28B 109.0 . . ?
S6 C28 H28B 109.0 . . ?
H28A C28 H28B 107.8 . . ?
C30 C29 C28 113.7(6) . . ?
C30 C29 H29B 108.8 . . ?
C28 C29 H29B 108.8 . . ?
C30 C29 H29A 108.8 . . ?
C28 C29 H29A 108.8 . . ?
H29B C29 H29A 107.7 . . ?
C29 C30 H30C 109.5 . . ?
C29 C30 H30B 109.5 . . ?
H30C C30 H30B 109.5 . . ?
C29 C30 H30A 109.5 . . ?
H30C C30 H30A 109.5 . . ?
H30B C30 H30A 109.5 . . ?
O3 C31 N3 125.9(6) . . ?
O3 C31 H31A 117.0 . . ?
N3 C31 H31A 117.0 . . ?
N3 C32 H32A 109.5 . . ?
N3 C32 H32B 109.5 . . ?
H32A C32 H32B 109.5 . . ?
N3 C32 H32C 109.5 . . ?
H32A C32 H32C 109.5 . . ?
H32B C32 H32C 109.5 . . ?
N3 C33 H33C 109.5 . . ?
N3 C33 H33B 109.5 . . ?
H33C C33 H33B 109.5 . . ?
N3 C33 H33A 109.5 . . ?
H33C C33 H33A 109.5 . . ?
H33B C33 H33A 109.5 . . ?
C7 N1 C8 120.9(5) . . ?
C7 N1 Ni1 126.4(4) . . ?
C8 N1 Ni1 112.7(3) . . ?
C18 N2 C17 120.9(5) . . ?
C18 N2 Ni1 126.2(4) . . ?
C17 N2 Ni1 112.8(4) . . ?
C31 N3 C33 122.5(6) . . ?
C31 N3 C32 119.9(6) . . ?
C33 N3 C32 117.4(6) . . ?
C1 O1 Ni1 127.0(4) . . ?
C24 O2 Ni1 127.5(4) . . ?
C10 S1 C11 95.4(3) . . ?
C12 S2 C13 93.2(3) . . ?
C12 S3 C14 93.6(3) . . ?
C11 S4 C15 95.3(3) . . ?
C13 S5 C25 101.6(3) . . ?
C14 S6 C28 100.1(3) . . ?
O2 Ni1 O1 83.39(17) . . ?
O2 Ni1 N2 94.92(19) . . ?
O1 Ni1 N2 178.17(19) . . ?
O2 Ni1 N1 177.23(17) . . ?
O1 Ni1 N1 95.16(19) . . ?
N2 Ni1 N1 86.6(2) . . ?

loop_
_geom_bond_atom_site_label_1
_geom_bond_atom_site_label_2
_geom_bond_distance
_geom_bond_site_symmetry_2
_geom_bond_publ_flag
C1 O1 1.324(6) . ?
C1 C6 1.398(8) . ?
C1 C2 1.422(8) . ?
C2 C3 1.370(8) . ?
C2 H2A 0.9500 . ?
C3 C4 1.388(9) . ?
C3 H3A 0.9500 . ?
C4 C5 1.379(9) . ?
C4 H4A 0.9500 . ?
C5 C6 1.414(8) . ?
C5 H5A 0.9500 . ?
C6 C7 1.426(8) . ?
C7 N1 1.304(7) . ?
C7 H7A 0.9500 . ?
C8 C9 1.391(8) . ?
C8 C17 1.394(7) . ?
C8 N1 1.426(7) . ?
C9 C10 1.381(8) . ?
C9 H9A 0.9500 . ?
C10 C15 1.404(7) . ?
C10 S1 1.761(6) . ?
C11 C12 1.339(8) . ?
C11 S4 1.747(6) . ?
C11 S1 1.767(6) . ?
C12 S3 1.759(6) . ?
C12 S2 1.763(6) . ?
C13 C14 1.343(7) . ?
C13 S5 1.758(6) . ?
C13 S2 1.764(6) . ?
C14 S6 1.750(6) . ?
C14 S3 1.770(6) . ?
C15 C16 1.380(8) . ?
C15 S4 1.758(6) . ?
C16 C17 1.405(8) . ?
C16 H16A 0.9500 . ?
C17 N2 1.417(7) . ?
C18 N2 1.293(7) . ?
C18 C19 1.412(8) . ?
C18 H18A 0.9500 . ?
C19 C20 1.410(8) . ?
C19 C24 1.417(8) . ?
C20 C21 1.359(9) . ?
C20 H20A 0.9500 . ?
C21 C22 1.409(9) . ?
C21 H21A 0.9500 . ?
C22 C23 1.363(8) . ?
C22 H22A 0.9500 . ?
C23 C24 1.419(8) . ?
C23 H23A 0.9500 . ?
C24 O2 1.306(6) . ?
C25 C26 1.541(9) . ?
C25 S5 1.811(6) . ?
C25 H25A 0.9900 . ?
C25 H25B 0.9900 . ?
C26 C27 1.513(11) . ?
C26 H26B 0.9900 . ?
C26 H26A 0.9900 . ?
C27 H27A 0.9800 . ?
C27 H27B 0.9800 . ?
C27 H27C 0.9800 . ?
C28 C29 1.528(8) . ?
C28 S6 1.811(7) . ?
C28 H28A 0.9900 . ?
C28 H28B 0.9900 . ?
C29 C30 1.485(10) . ?
C29 H29B 0.9900 . ?
C29 H29A 0.9900 . ?
C30 H30C 0.9800 . ?
C30 H30B 0.9800 . ?
C30 H30A 0.9800 . ?
C31 O3 1.220(7) . ?
C31 N3 1.317(8) . ?
C31 H31A 0.9500 . ?
C32 N3 1.455(7) . ?
C32 H32A 0.9800 . ?
C32 H32B 0.9800 . ?
C32 H32C 0.9800 . ?
C33 N3 1.452(8) . ?
C33 H33C 0.9800 . ?
C33 H33B 0.9800 . ?
C33 H33A 0.9800 . ?
N1 Ni1 1.859(5) . ?
N2 Ni1 1.856(5) . ?
O1 Ni1 1.846(4) . ?
O2 Ni1 1.844(4) . ?

loop_
_geom_torsion_atom_site_label_1
_geom_torsion_atom_site_label_2
_geom_torsion_atom_site_label_3
_geom_torsion_atom_site_label_4
_geom_torsion
_geom_torsion_site_symmetry_1
_geom_torsion_site_symmetry_2
_geom_torsion_site_symmetry_3
_geom_torsion_site_symmetry_4
_geom_torsion_publ_flag
O1 C1 C2 C3 178.4(5) . . . . ?
C6 C1 C2 C3 0.6(8) . . . . ?
C1 C2 C3 C4 0.1(8) . . . . ?
C2 C3 C4 C5 0.1(8) . . . . ?
C3 C4 C5 C6 -0.9(8) . . . . ?
O1 C1 C6 C5 -179.0(5) . . . . ?
C2 C1 C6 C5 -1.4(8) . . . . ?
O1 C1 C6 C7 0.1(8) . . . . ?
C2 C1 C6 C7 177.7(5) . . . . ?
C4 C5 C6 C1 1.6(8) . . . . ?
C4 C5 C6 C7 -177.5(5) . . . . ?
C1 C6 C7 N1 -0.7(9) . . . . ?
C5 C6 C7 N1 178.3(5) . . . . ?
C17 C8 C9 C10 -2.7(8) . . . . ?
N1 C8 C9 C10 174.7(5) . . . . ?
C8 C9 C10 C15 -1.2(9) . . . . ?
C8 C9 C10 S1 -176.8(4) . . . . ?
S4 C11 C12 S3 3.5(8) . . . . ?
S1 C11 C12 S3 -177.5(3) . . . . ?
S4 C11 C12 S2 -177.8(3) . . . . ?
S1 C11 C12 S2 1.3(8) . . . . ?
S5 C13 C14 S6 -3.1(8) . . . . ?
S2 C13 C14 S6 -173.9(3) . . . . ?
S5 C13 C14 S3 170.2(3) . . . . ?
S2 C13 C14 S3 -0.6(6) . . . . ?
C9 C10 C15 C16 3.9(9) . . . . ?
S1 C10 C15 C16 179.9(5) . . . . ?
C9 C10 C15 S4 -172.7(5) . . . . ?
S1 C10 C15 S4 3.2(6) . . . . ?
C10 C15 C16 C17 -2.6(8) . . . . ?
S4 C15 C16 C17 173.8(4) . . . . ?
C9 C8 C17 C16 4.0(8) . . . . ?
N1 C8 C17 C16 -173.7(5) . . . . ?
C9 C8 C17 N2 -179.2(5) . . . . ?
N1 C8 C17 N2 3.1(7) . . . . ?
C15 C16 C17 C8 -1.3(8) . . . . ?
C15 C16 C17 N2 -177.7(5) . . . . ?
N2 C18 C19 C20 178.9(5) . . . . ?
N2 C18 C19 C24 -1.8(9) . . . . ?
C18 C19 C20 C21 -179.7(6) . . . . ?
C24 C19 C20 C21 1.0(9) . . . . ?
C19 C20 C21 C22 0.2(9) . . . . ?
C20 C21 C22 C23 -0.5(9) . . . . ?
C21 C22 C23 C24 -0.4(9) . . . . ?
C20 C19 C24 O2 178.3(5) . . . . ?
C18 C19 C24 O2 -1.0(9) . . . . ?
C20 C19 C24 C23 -1.8(8) . . . . ?
C18 C19 C24 C23 178.9(5) . . . . ?
C22 C23 C24 O2 -178.5(5) . . . . ?
C22 C23 C24 C19 1.6(8) . . . . ?
S5 C25 C26 C27 -71.0(7) . . . . ?
S6 C28 C29 C30 66.3(7) . . . . ?
C6 C7 N1 C8 -178.0(5) . . . . ?
C6 C7 N1 Ni1 2.2(8) . . . . ?
C9 C8 N1 C7 2.1(8) . . . . ?
C17 C8 N1 C7 179.6(5) . . . . ?
C9 C8 N1 Ni1 -178.1(4) . . . . ?
C17 C8 N1 Ni1 -0.5(6) . . . . ?
C19 C18 N2 C17 -179.5(5) . . . . ?
C19 C18 N2 Ni1 2.8(8) . . . . ?
C8 C17 N2 C18 177.7(5) . . . . ?
C16 C17 N2 C18 -5.7(8) . . . . ?
C8 C17 N2 Ni1 -4.3(6) . . . . ?
C16 C17 N2 Ni1 172.3(5) . . . . ?
O3 C31 N3 C33 175.9(7) . . . . ?
O3 C31 N3 C32 1.3(11) . . . . ?
C6 C1 O1 Ni1 -0.9(7) . . . . ?
C2 C1 O1 Ni1 -178.6(4) . . . . ?
C19 C24 O2 Ni1 2.5(8) . . . . ?
C23 C24 O2 Ni1 -177.4(4) . . . . ?
C9 C10 S1 C11 -178.3(5) . . . . ?
C15 C10 S1 C11 5.9(5) . . . . ?
C12 C11 S1 C10 167.7(6) . . . . ?
S4 C11 S1 C10 -13.2(4) . . . . ?
C11 C12 S2 C13 -152.9(6) . . . . ?
S3 C12 S2 C13 26.0(3) . . . . ?
C14 C13 S2 C12 -15.4(5) . . . . ?
S5 C13 S2 C12 173.4(4) . . . . ?
C11 C12 S3 C14 152.6(5) . . . . ?
S2 C12 S3 C14 -26.3(4) . . . . ?
C13 C14 S3 C12 16.4(5) . . . . ?
S6 C14 S3 C12 -169.8(4) . . . . ?
C12 C11 S4 C15 -166.3(5) . . . . ?
S1 C11 S4 C15 14.6(4) . . . . ?
C16 C15 S4 C11 172.7(5) . . . . ?
C10 C15 S4 C11 -10.7(5) . . . . ?
C14 C13 S5 C25 149.4(5) . . . . ?
S2 C13 S5 C25 -40.0(4) . . . . ?
C26 C25 S5 C13 -69.9(6) . . . . ?
C13 C14 S6 C28 -121.7(5) . . . . ?
S3 C14 S6 C28 65.1(4) . . . . ?
C29 C28 S6 C14 64.0(5) . . . . ?
C24 O2 Ni1 O1 179.4(4) . . . . ?
C24 O2 Ni1 N2 -1.3(4) . . . . ?
C24 O2 Ni1 N1 121(4) . . . . ?
C1 O1 Ni1 O2 -175.9(4) . . . . ?
C1 O1 Ni1 N2 161(6) . . . . ?
C1 O1 Ni1 N1 1.7(4) . . . . ?
C18 N2 Ni1 O2 -1.2(5) . . . . ?
C17 N2 Ni1 O2 -179.1(4) . . . . ?
C18 N2 Ni1 O1 22(6) . . . . ?
C17 N2 Ni1 O1 -156(6) . . . . ?
C18 N2 Ni1 N1 -178.9(5) . . . . ?
C17 N2 Ni1 N1 3.2(4) . . . . ?
C7 N1 Ni1 O2 56(4) . . . . ?
C8 N1 Ni1 O2 -124(4) . . . . ?
C7 N1 Ni1 O1 -2.4(5) . . . . ?
C8 N1 Ni1 O1 177.8(4) . . . . ?
C7 N1 Ni1 N2 178.3(5) . . . . ?
C8 N1 Ni1 N2 -1.5(4) . . . . ?
